data_1549181
loop_
_publ_author_name
'Mahmoudi, Ghodrat'
'Seth, Saikat Kumar'
'Bauz\'a, Antonio'
'Zubkov, Fedor I.'
'Gurbanov, Atash V.'
'White, Jonathan'
'Stilinovi\'c, Vladimir'
'Doert, Thomas'
'Frontera, Antonio'

_publ_section_title
;
 Pb&#x22EF;X (X = N, S, I) tetrel bonding interactions in Pb(ii)
 complexes: X-ray characterization, Hirshfeld surfaces and DFT
 calculations
;
_journal_issue 20
_journal_name_full CrystEngComm
_journal_page_first 2812
_journal_paper_doi 10.1039/C8CE00110C
_journal_volume 20
_journal_year 2018
_chemical_formula_sum 'C16 H12 N6 O3 Pb2 S2'
_chemical_formula_weight 814.82
_space_group_crystal_system triclinic
_space_group_IT_number 2
_space_group_name_Hall '-P 1'
_space_group_name_H-M_alt 'P -1'
_symmetry_space_group_name_Hall '-P 1'
_symmetry_space_group_name_H-M 'P -1'
_atom_sites_solution_hydrogens geom
_audit_creation_method SHELXL-2014/7
_audit_update_record
;
2018-02-23 deposited with the CCDC.
2018-04-03 downloaded from the CCDC.
;
_cell_angle_alpha 72.684(7)
_cell_angle_beta 80.451(9)
_cell_angle_gamma 82.758(7)
_cell_formula_units_Z 2
_cell_length_a 8.5997(9)
_cell_length_b 10.9376(7)
_cell_length_c 11.7938(12)
_cell_measurement_reflns_used 9088
_cell_measurement_temperature 130.0(1)
_cell_measurement_theta_max 27.7347
_cell_measurement_theta_min 2.9735
_cell_volume 1040.90(17)
_computing_structure_refinement 'SHELXL-2014/7 (Sheldrick, 2014)'
_diffrn_ambient_temperature 130.0(1)
_diffrn_measured_fraction_theta_full 0.999
_diffrn_measured_fraction_theta_max 0.986
_diffrn_measurement_device_type 'SuperNova, Dual, Cu at zero, Atlas'
_diffrn_measurement_method '\w scans'
_diffrn_radiation_monochromator mirror
_diffrn_radiation_source 'SuperNova (Mo) X-ray Source'
_diffrn_radiation_type 'Mo K\a'
_diffrn_radiation_wavelength 0.71073
_diffrn_reflns_av_R_equivalents 0.0383
_diffrn_reflns_av_unetI/netI 0.0400
_diffrn_reflns_Laue_measured_fraction_full 0.999
_diffrn_reflns_Laue_measured_fraction_max 0.986
_diffrn_reflns_limit_h_max 10
_diffrn_reflns_limit_h_min -10
_diffrn_reflns_limit_k_max 13
_diffrn_reflns_limit_k_min -13
_diffrn_reflns_limit_l_max 15
_diffrn_reflns_limit_l_min -15
_diffrn_reflns_number 13256
_diffrn_reflns_point_group_measured_fraction_full 0.999
_diffrn_reflns_point_group_measured_fraction_max 0.986
_diffrn_reflns_theta_full 25.242
_diffrn_reflns_theta_max 26.998
_diffrn_reflns_theta_min 2.978
_exptl_absorpt_coefficient_mu 16.384
_exptl_absorpt_correction_T_max 0.170
_exptl_absorpt_correction_T_min 0.034
_exptl_absorpt_correction_type gaussian
_exptl_absorpt_process_details
;
CrysAlisPro, Agilent Technologies,
Version 1.171.35.15 (release 03-08-2011 CrysAlis171 .NET)
(compiled Aug  3 2011,13:03:54)
Numerical absorption correction based on gaussian integration over
            a multifaceted crystal model
;
_exptl_crystal_colour yellow
_exptl_crystal_density_diffrn 2.600
_exptl_crystal_description block
_exptl_crystal_F_000 740
_exptl_crystal_size_max 0.3829
_exptl_crystal_size_mid 0.1692
_exptl_crystal_size_min 0.1349
_refine_diff_density_max 1.552
_refine_diff_density_min -1.936
_refine_diff_density_rms 0.179
_refine_ls_extinction_method none
_refine_ls_goodness_of_fit_ref 1.042
_refine_ls_hydrogen_treatment constr
_refine_ls_matrix_type full
_refine_ls_number_parameters 263
_refine_ls_number_reflns 4469
_refine_ls_number_restraints 0
_refine_ls_restrained_S_all 1.042
_refine_ls_R_factor_all 0.0285
_refine_ls_R_factor_gt 0.0249
_refine_ls_shift/su_max 0.002
_refine_ls_shift/su_mean 0.000
_refine_ls_structure_factor_coef Fsqd
_refine_ls_weighting_details 'w=1/[\s^2^(Fo^2^)+(0.0238P)^2^] where P=(Fo^2^+2Fc^2^)/3'
_refine_ls_weighting_scheme calc
_refine_ls_wR_factor_gt 0.0555
_refine_ls_wR_factor_ref 0.0574
_reflns_Friedel_coverage 0.000
_reflns_number_gt 4048
_reflns_number_total 4469
_reflns_threshold_expression 'I > 2\s(I)'
_cod_data_source_file c8ce00110c2.cif
_cod_data_source_block shelx
_cod_depositor_comments 'Adding full bibliography for 1549180--1549183.cif.'
_cod_database_code 1549181
_shelx_shelxl_version_number 2014/7
_shelx_space_group_comment
;
The symmetry employed for this shelxl refinement is uniquely defined
by the following loop, which should always be used as a source of
symmetry information in preference to the above space-group names.
They are only intended as comments.
;

loop_
_space_group_symop_operation_xyz
'x, y, z'
'-x, -y, -z'

loop_
_atom_site_label
_atom_site_type_symbol
_atom_site_fract_x
_atom_site_fract_y
_atom_site_fract_z
_atom_site_U_iso_or_equiv
_atom_site_adp_type
_atom_site_occupancy
_atom_site_site_symmetry_order
_atom_site_calc_flag
_atom_site_refinement_flags_posn
_atom_site_refinement_flags_adp
Pb1 Pb 0.10073(2) 0.21178(2) 0.36241(2) 0.01754(6) Uani 1 1 d . .
Pb2 Pb 0.34642(2) 0.02446(2) 0.66310(2) 0.01624(6) Uani 1 1 d . .
C15 C -0.0313(6) -0.0071(5) 0.2103(5) 0.0225(11) Uani 1 1 d . .
S2 S -0.17395(17) 0.25199(13) 0.53658(12) 0.0285(3) Uani 1 1 d . .
S5 S 0.57488(18) 0.13362(15) 0.09260(12) 0.0344(4) Uani 1 1 d . .
O1 O 0.2579(4) 0.2178(3) 0.5214(3) 0.0210(8) Uani 1 1 d . .
O3 O -0.0672(4) 0.0729(4) 0.2693(4) 0.0344(10) Uani 1 1 d . .
O2 O -0.1239(4) -0.0866(3) 0.2097(3) 0.0237(8) Uani 1 1 d . .
N1 N 0.4176(5) 0.2245(4) 0.6966(4) 0.0175(9) Uani 1 1 d . .
N2 N 0.2099(5) 0.4396(4) 0.4699(4) 0.0173(9) Uani 1 1 d . .
N3 N 0.1263(5) 0.4232(4) 0.3844(4) 0.0164(9) Uani 1 1 d . .
N4 N -0.0476(5) 0.4013(4) 0.2197(3) 0.0184(9) Uani 1 1 d . .
C14 C -0.2519(6) 0.1174(5) 0.5536(4) 0.0209(11) Uani 1 1 d . .
N7 N 0.3476(6) 0.2858(5) 0.2013(4) 0.0332(11) Uani 1 1 d . .
N5 N -0.3113(5) 0.0237(4) 0.5654(4) 0.0268(10) Uani 1 1 d . .
C1 C 0.3668(5) 0.3370(5) 0.6249(4) 0.0159(10) Uani 1 1 d . .
C2 C 0.4013(6) 0.4543(5) 0.6343(4) 0.0177(10) Uani 1 1 d . .
H2 H 0.3625 0.5312 0.5845 0.021 Uiso 1 1 calc R U
C3 C 0.4939(6) 0.4539(5) 0.7189(4) 0.0210(11) Uani 1 1 d . .
H3 H 0.5216 0.5307 0.7257 0.025 Uiso 1 1 calc R U
C4 C 0.5452(6) 0.3375(5) 0.7935(4) 0.0224(11) Uani 1 1 d . .
H4 H 0.6072 0.3350 0.8518 0.027 Uiso 1 1 calc R U
C5 C 0.5036(6) 0.2253(5) 0.7807(5) 0.0221(11) Uani 1 1 d . .
H5 H 0.5365 0.1475 0.8325 0.026 Uiso 1 1 calc R U
C6 C 0.2711(6) 0.3295(5) 0.5317(4) 0.0170(10) Uani 1 1 d . .
C7 C 0.0688(6) 0.5261(5) 0.3155(4) 0.0181(10) Uani 1 1 d . .
H7 H 0.0854 0.6054 0.3234 0.022 Uiso 1 1 calc R U
C8 C -0.0241(6) 0.5197(5) 0.2235(4) 0.0187(10) Uani 1 1 d . .
C9 C -0.0856(6) 0.6299(5) 0.1478(4) 0.0221(11) Uani 1 1 d . .
H9 H -0.0667 0.7101 0.1521 0.026 Uiso 1 1 calc R U
C10 C -0.1768(6) 0.6192(5) 0.0646(4) 0.0230(11) Uani 1 1 d . .
H10 H -0.2190 0.6922 0.0117 0.028 Uiso 1 1 calc R U
C11 C -0.2033(6) 0.4993(5) 0.0620(4) 0.0233(11) Uani 1 1 d . .
H11 H -0.2653 0.4897 0.0083 0.028 Uiso 1 1 calc R U
C12 C -0.1355(6) 0.3913(5) 0.1416(4) 0.0217(11) Uani 1 1 d . .
H12 H -0.1530 0.3099 0.1394 0.026 Uiso 1 1 calc R U
C13 C 0.4425(6) 0.2239(5) 0.1561(4) 0.0245(12) Uani 1 1 d . .
C16 C 0.1270(6) -0.0056(6) 0.1322(5) 0.0331(13) Uani 1 1 d . .
H16B H 0.1672 -0.0921 0.1343 0.050 Uiso 1 1 calc R U
H16A H 0.1998 0.0336 0.1614 0.050 Uiso 1 1 calc R U
H16C H 0.1144 0.0427 0.0512 0.050 Uiso 1 1 calc R U

loop_
_atom_site_aniso_label
_atom_site_aniso_U_11
_atom_site_aniso_U_22
_atom_site_aniso_U_33
_atom_site_aniso_U_23
_atom_site_aniso_U_13
_atom_site_aniso_U_12
Pb1 0.02208(11) 0.01464(11) 0.01902(11) -0.00708(8) -0.00935(8) 0.00123(8)
Pb2 0.01945(10) 0.01560(11) 0.01514(10) -0.00587(8) -0.00601(7) 0.00169(7)
C15 0.023(3) 0.022(3) 0.022(3) -0.003(2) -0.009(2) 0.001(2)
S2 0.0388(8) 0.0239(7) 0.0265(7) -0.0115(6) -0.0019(6) -0.0092(6)
S5 0.0407(8) 0.0411(9) 0.0184(7) -0.0093(7) -0.0075(6) 0.0140(7)
O1 0.031(2) 0.0156(18) 0.0208(19) -0.0062(15) -0.0140(15) -0.0014(15)
O3 0.029(2) 0.038(2) 0.050(3) -0.030(2) -0.0109(19) -0.0010(18)
O2 0.0203(18) 0.0213(19) 0.033(2) -0.0142(17) -0.0018(15) 0.0001(15)
N1 0.016(2) 0.024(2) 0.016(2) -0.0083(18) -0.0056(16) 0.0003(17)
N2 0.019(2) 0.020(2) 0.016(2) -0.0084(18) -0.0055(16) -0.0024(18)
N3 0.016(2) 0.019(2) 0.017(2) -0.0084(18) -0.0029(16) -0.0018(17)
N4 0.021(2) 0.021(2) 0.014(2) -0.0071(18) -0.0035(17) 0.0012(18)
C14 0.026(3) 0.021(3) 0.018(3) -0.011(2) -0.006(2) 0.005(2)
N7 0.035(3) 0.036(3) 0.030(3) -0.013(2) -0.011(2) 0.006(2)
N5 0.027(2) 0.020(2) 0.033(3) -0.011(2) -0.001(2) 0.001(2)
C1 0.017(2) 0.017(2) 0.013(2) -0.004(2) -0.0012(19) -0.001(2)
C2 0.021(2) 0.019(3) 0.013(2) -0.004(2) -0.0014(19) -0.003(2)
C3 0.022(3) 0.024(3) 0.021(3) -0.011(2) -0.004(2) -0.004(2)
C4 0.022(3) 0.033(3) 0.017(3) -0.011(2) -0.005(2) -0.005(2)
C5 0.022(3) 0.027(3) 0.019(3) -0.009(2) -0.005(2) 0.001(2)
C6 0.019(2) 0.016(2) 0.015(2) -0.003(2) -0.0017(19) -0.002(2)
C7 0.021(2) 0.017(3) 0.019(3) -0.009(2) -0.002(2) -0.001(2)
C8 0.019(2) 0.022(3) 0.017(3) -0.009(2) -0.003(2) 0.001(2)
C9 0.024(3) 0.020(3) 0.022(3) -0.006(2) -0.003(2) 0.002(2)
C10 0.024(3) 0.023(3) 0.016(3) -0.001(2) -0.005(2) 0.008(2)
C11 0.023(3) 0.032(3) 0.016(3) -0.007(2) -0.007(2) 0.002(2)
C12 0.027(3) 0.026(3) 0.017(3) -0.011(2) -0.004(2) -0.004(2)
C13 0.029(3) 0.031(3) 0.016(3) -0.006(2) -0.015(2) 0.001(2)
C16 0.025(3) 0.038(3) 0.038(3) -0.014(3) -0.001(2) -0.006(3)

loop_
_atom_type_symbol
_atom_type_description
_atom_type_scat_dispersion_real
_atom_type_scat_dispersion_imag
_atom_type_scat_source
C C 0.0033 0.0016 'International Tables Vol C Tables 4.2.6.8 and 6.1.1.4'
H H 0.0000 0.0000 'International Tables Vol C Tables 4.2.6.8 and 6.1.1.4'
N N 0.0061 0.0033 'International Tables Vol C Tables 4.2.6.8 and 6.1.1.4'
O O 0.0106 0.0060 'International Tables Vol C Tables 4.2.6.8 and 6.1.1.4'
Pb Pb -3.3944 10.1111 'International Tables Vol C Tables 4.2.6.8 and 6.1.1.4'
S S 0.1246 0.1234 'International Tables Vol C Tables 4.2.6.8 and 6.1.1.4'

loop_
_geom_angle_atom_site_label_1
_geom_angle_atom_site_label_2
_geom_angle_atom_site_label_3
_geom_angle
_geom_angle_site_symmetry_1
_geom_angle_site_symmetry_3
N3 Pb1 O1 63.27(12) . .
N3 Pb1 N4 65.30(13) . .
O1 Pb1 N4 128.54(12) . .
N3 Pb1 N7 78.67(14) . .
O1 Pb1 N7 88.56(13) . .
N4 Pb1 N7 83.07(13) . .
N3 Pb1 S2 75.70(10) . .
O1 Pb1 S2 84.13(9) . .
N4 Pb1 S2 82.09(9) . .
N7 Pb1 S2 153.94(11) . .
O2 Pb2 O1 82.40(12) 2_556 .
O2 Pb2 N1 75.28(12) 2_556 .
O1 Pb2 N1 66.47(12) . .
O2 Pb2 O3 51.39(11) 2_556 2_556
O1 Pb2 O3 96.29(12) . 2_556
N1 Pb2 O3 126.15(12) . 2_556
O2 Pb2 S5 78.88(9) 2_556 2_656
O1 Pb2 S5 154.01(8) . 2_656
N1 Pb2 S5 91.28(10) . 2_656
O3 Pb2 S5 85.98(9) 2_556 2_656
O3 C15 O2 122.7(5) . .
O3 C15 C16 119.4(5) . .
O2 C15 C16 117.8(5) . .
C14 S2 Pb1 96.76(18) . .
C13 S5 Pb2 89.84(18) . 2_656
C6 O1 Pb2 121.9(3) . .
C6 O1 Pb1 116.1(3) . .
Pb2 O1 Pb1 121.40(13) . .
C15 O3 Pb2 86.7(3) . 2_556
C15 O2 Pb2 99.2(3) . 2_556
C5 N1 C1 118.4(4) . .
C5 N1 Pb2 124.0(3) . .
C1 N1 Pb2 117.6(3) . .
C6 N2 N3 111.0(4) . .
C7 N3 N2 115.6(4) . .
C7 N3 Pb1 122.0(3) . .
N2 N3 Pb1 122.4(3) . .
C12 N4 C8 118.7(4) . .
C12 N4 Pb1 125.7(3) . .
C8 N4 Pb1 115.5(3) . .
N5 C14 S2 178.1(5) . .
C13 N7 Pb1 128.7(4) . .
N1 C1 C2 122.5(4) . .
N1 C1 C6 115.8(4) . .
C2 C1 C6 121.7(4) . .
C3 C2 C1 118.6(5) . .
C3 C2 H2 120.7 . .
C1 C2 H2 120.7 . .
C2 C3 C4 118.8(5) . .
C2 C3 H3 120.6 . .
C4 C3 H3 120.6 . .
C5 C4 C3 119.4(4) . .
C5 C4 H4 120.3 . .
C3 C4 H4 120.3 . .
N1 C5 C4 122.2(5) . .
N1 C5 H5 118.9 . .
C4 C5 H5 118.9 . .
O1 C6 N2 127.2(4) . .
O1 C6 C1 117.6(4) . .
N2 C6 C1 115.2(4) . .
N3 C7 C8 120.0(4) . .
N3 C7 H7 120.0 . .
C8 C7 H7 120.0 . .
N4 C8 C9 122.5(4) . .
N4 C8 C7 116.8(4) . .
C9 C8 C7 120.7(5) . .
C8 C9 C10 118.7(5) . .
C8 C9 H9 120.6 . .
C10 C9 H9 120.6 . .
C11 C10 C9 118.8(5) . .
C11 C10 H10 120.6 . .
C9 C10 H10 120.6 . .
C10 C11 C12 119.1(5) . .
C10 C11 H11 120.5 . .
C12 C11 H11 120.5 . .
N4 C12 C11 122.1(5) . .
N4 C12 H12 118.9 . .
C11 C12 H12 118.9 . .
N7 C13 S5 178.9(5) . .
C15 C16 H16B 109.5 . .
C15 C16 H16A 109.5 . .
H16B C16 H16A 109.5 . .
C15 C16 H16C 109.5 . .
H16B C16 H16C 109.5 . .
H16A C16 H16C 109.5 . .

loop_
_geom_bond_atom_site_label_1
_geom_bond_atom_site_label_2
_geom_bond_distance
_geom_bond_site_symmetry_2
Pb1 N3 2.442(4) .
Pb1 O1 2.507(3) .
Pb1 N4 2.593(4) .
Pb1 N7 2.637(5) .
Pb1 S2 2.9426(15) .
Pb2 O2 2.387(3) 2_556
Pb2 O1 2.399(3) .
Pb2 N1 2.499(4) .
Pb2 O3 2.653(4) 2_556
Pb2 S5 3.0224(14) 2_656
C15 O3 1.253(6) .
C15 O2 1.253(6) .
C15 C16 1.511(7) .
S2 C14 1.639(5) .
S5 C13 1.644(6) .
S5 Pb2 3.0224(14) 2_656
O1 C6 1.284(6) .
O3 Pb2 2.654(4) 2_556
O2 Pb2 2.387(3) 2_556
N1 C5 1.335(6) .
N1 C1 1.337(6) .
N2 C6 1.305(6) .
N2 N3 1.395(5) .
N3 C7 1.273(6) .
N4 C12 1.320(6) .
N4 C8 1.350(6) .
C14 N5 1.163(6) .
N7 C13 1.159(7) .
C1 C2 1.392(6) .
C1 C6 1.504(6) .
C2 C3 1.374(6) .
C2 H2 0.9300 .
C3 C4 1.382(7) .
C3 H3 0.9300 .
C4 C5 1.376(7) .
C4 H4 0.9300 .
C5 H5 0.9300 .
C7 C8 1.473(6) .
C7 H7 0.9300 .
C8 C9 1.373(7) .
C9 C10 1.393(7) .
C9 H9 0.9300 .
C10 C11 1.368(7) .
C10 H10 0.9300 .
C11 C12 1.402(7) .
C11 H11 0.9300 .
C12 H12 0.9300 .
C16 H16B 0.9600 .
C16 H16A 0.9600 .
C16 H16C 0.9600 .

loop_
_geom_torsion_atom_site_label_1
_geom_torsion_atom_site_label_2
_geom_torsion_atom_site_label_3
_geom_torsion_atom_site_label_4
_geom_torsion
_geom_torsion_site_symmetry_4
O2 C15 O3 Pb2 -1.1(5) 2_556
C16 C15 O3 Pb2 176.2(4) 2_556
O3 C15 O2 Pb2 1.3(5) 2_556
C16 C15 O2 Pb2 -176.1(4) 2_556
C6 N2 N3 C7 -176.6(4) .
C6 N2 N3 Pb1 0.9(5) .
C5 N1 C1 C2 0.5(7) .
Pb2 N1 C1 C2 -179.1(3) .
C5 N1 C1 C6 179.8(4) .
Pb2 N1 C1 C6 0.2(5) .
N1 C1 C2 C3 1.5(7) .
C6 C1 C2 C3 -177.8(4) .
C1 C2 C3 C4 -1.9(7) .
C2 C3 C4 C5 0.6(7) .
C1 N1 C5 C4 -2.0(7) .
Pb2 N1 C5 C4 177.6(4) .
C3 C4 C5 N1 1.4(8) .
Pb2 O1 C6 N2 -170.6(4) .
Pb1 O1 C6 N2 1.1(6) .
Pb2 O1 C6 C1 9.2(6) .
Pb1 O1 C6 C1 -179.1(3) .
N3 N2 C6 O1 -1.4(7) .
N3 N2 C6 C1 178.8(4) .
N1 C1 C6 O1 -6.0(6) .
C2 C1 C6 O1 173.3(4) .
N1 C1 C6 N2 173.8(4) .
C2 C1 C6 N2 -6.9(7) .
N2 N3 C7 C8 -178.9(4) .
Pb1 N3 C7 C8 3.5(6) .
C12 N4 C8 C9 -1.2(7) .
Pb1 N4 C8 C9 175.5(4) .
C12 N4 C8 C7 177.3(4) .
Pb1 N4 C8 C7 -5.9(5) .
N3 C7 C8 N4 2.0(7) .
N3 C7 C8 C9 -179.4(5) .
N4 C8 C9 C10 0.5(7) .
C7 C8 C9 C10 -178.0(5) .
C8 C9 C10 C11 0.7(7) .
C9 C10 C11 C12 -1.1(8) .
C8 N4 C12 C11 0.7(7) .
Pb1 N4 C12 C11 -175.7(3) .
C10 C11 C12 N4 0.4(8) .
